data_7715394
loop_
_publ_author_name
'Werner, Luis'
'Hagn, Julika'
'Gerstner, Alexander'
'Radius, Udo'

_publ_section_title
;
 NHC-ligated indenyl- and fluorenyl-substituted Alanes and Gallanes:
 synthons towards indenyl- and fluorenyl-bridged
 (AlC)<sub><i>n</i></sub>-heterocycles (<i>n</i> = 2,3).
;
_journal_issue 13
_journal_name_full 'Dalton transactions (Cambridge, England : 2003)'
_journal_page_first 5932
_journal_page_last 5946
_journal_paper_doi 10.1039/d4dt00244j
_journal_volume 53
_journal_year 2024
_chemical_absolute_configuration unknown
_chemical_formula_moiety 'C37 H39 Al N2, C6 H6'
_chemical_formula_sum 'C43 H45 Al N2'
_chemical_formula_weight 616.79
_space_group_crystal_system triclinic
_space_group_IT_number 1
_space_group_name_Hall 'P 1'
_space_group_name_H-M_alt 'P 1'
_atom_sites_solution_hydrogens mixed
_atom_sites_solution_primary dual
_atom_sites_solution_secondary difmap
_audit_creation_method SHELXL-2018/3
_audit_update_record
;
2024-01-25 deposited with the CCDC.	2024-03-04 downloaded from the CCDC.
;
_cell_angle_alpha 96.7320(10)
_cell_angle_beta 103.215(2)
_cell_angle_gamma 114.685(2)
_cell_formula_units_Z 1
_cell_length_a 9.7049(2)
_cell_length_b 10.1111(2)
_cell_length_c 10.2297(2)
_cell_measurement_reflns_used 15061
_cell_measurement_temperature 100(2)
_cell_measurement_theta_max 76.2410
_cell_measurement_theta_min 4.6110
_cell_volume 861.88(4)
_computing_cell_refinement 'CrysAlisPro 1.171.40.53 (Rigaku OD, 2019)'
_computing_data_collection 'CrysAlisPro 1.171.40.53 (Rigaku OD, 2019)'
_computing_data_reduction 'CrysAlisPro 1.171.40.53 (Rigaku OD, 2019)'
_computing_molecular_graphics 'ShelXLe (Huebschle et all, 2011)'
_computing_publication_material 'SHELXL-2014/6 (Sheldrick, 2014)'
_computing_structure_refinement 'SHELXL-2018/3 (Sheldrick, 2018)'
_computing_structure_solution 'SHELXT 2014/5 (Sheldrick, 2014)'
_diffrn_ambient_temperature 100(2)
_diffrn_detector_area_resol_mean 10.0000
_diffrn_measured_fraction_theta_full 0.998
_diffrn_measured_fraction_theta_max 0.985
_diffrn_measurement_device_type 'XtaLAB Synergy, Dualflex, HyPix'
_diffrn_measurement_method '\w scans'
_diffrn_radiation_type CuK\a
_diffrn_radiation_wavelength 1.54184
_diffrn_reflns_av_R_equivalents 0.0258
_diffrn_reflns_av_unetI/netI 0.0234
_diffrn_reflns_Laue_measured_fraction_full 0.998
_diffrn_reflns_Laue_measured_fraction_max 0.985
_diffrn_reflns_limit_h_max 10
_diffrn_reflns_limit_h_min -12
_diffrn_reflns_limit_k_max 12
_diffrn_reflns_limit_k_min -11
_diffrn_reflns_limit_l_max 12
_diffrn_reflns_limit_l_min -12
_diffrn_reflns_number 18147
_diffrn_reflns_point_group_measured_fraction_full 0.712
_diffrn_reflns_point_group_measured_fraction_max 0.696
_diffrn_reflns_theta_full 72.000
_diffrn_reflns_theta_max 77.034
_diffrn_reflns_theta_min 4.574
_diffrn_source 'micro-focus sealed X-ray tube'
_exptl_absorpt_coefficient_mu 0.750
_exptl_absorpt_correction_T_max 1.000
_exptl_absorpt_correction_T_min 0.340
_exptl_absorpt_correction_type gaussian
_exptl_absorpt_process_details
;
CrysAlisPro 1.171.41.73a (Rigaku Oxford Diffraction, 2020)
Numerical absorption correction based on gaussian integration over
a multifaceted crystal model
Empirical absorption correction using spherical harmonics,
implemented in SCALE3 ABSPACK scaling algorithm.
;
_exptl_crystal_colour colourless
_exptl_crystal_density_diffrn 1.188
_exptl_crystal_description block
_exptl_crystal_F_000 330
_exptl_crystal_size_max 0.240
_exptl_crystal_size_mid 0.180
_exptl_crystal_size_min 0.150
_refine_diff_density_max 0.191
_refine_diff_density_min -0.208
_refine_diff_density_rms 0.034
_refine_ls_abs_structure_details
;
 Flack x determined using 1423 quotients [(I+)-(I-)]/[(I+)+(I-)]
 (Parsons, Flack and Wagner, Acta Cryst. B69 (2013) 249-259).
;
_refine_ls_abs_structure_Flack 0.021(15)
_refine_ls_extinction_method none
_refine_ls_goodness_of_fit_ref 1.036
_refine_ls_hydrogen_treatment mixed
_refine_ls_matrix_type full
_refine_ls_number_parameters 425
_refine_ls_number_reflns 5069
_refine_ls_number_restraints 3
_refine_ls_restrained_S_all 1.036
_refine_ls_R_factor_all 0.0282
_refine_ls_R_factor_gt 0.0278
_refine_ls_shift/su_max 0.000
_refine_ls_shift/su_mean 0.000
_refine_ls_structure_factor_coef Fsqd
_refine_ls_weighting_details 'w=1/[\s^2^(Fo^2^)+(0.0440P)^2^+0.1495P] where P=(Fo^2^+2Fc^2^)/3'
_refine_ls_weighting_scheme calc
_refine_ls_wR_factor_gt 0.0739
_refine_ls_wR_factor_ref 0.0743
_reflns_Friedel_coverage 0.413
_reflns_Friedel_fraction_full 0.426
_reflns_Friedel_fraction_max 0.407
_reflns_number_gt 5001
_reflns_number_total 5069
_reflns_threshold_expression 'I > 2\s(I)'
_cod_data_source_file d4dt00244j2.cif
_cod_data_source_block compound_16
_cod_depositor_comments 'Adding full bibliography for 7715387--7715402.cif.'
_cod_original_cell_volume 861.88(3)
_cod_database_code 7715394
_shelx_shelxl_version_number 2018/3
_shelx_space_group_comment
;
The symmetry employed for this shelxl refinement is uniquely defined
by the following loop, which should always be used as a source of
symmetry information in preference to the above space-group names.
They are only intended as comments.
;
_shelx_estimated_absorpt_t_min 0.841
_shelx_estimated_absorpt_t_max 0.896

loop_
_space_group_symop_operation_xyz
'x, y, z'

loop_
_atom_site_label
_atom_site_type_symbol
_atom_site_fract_x
_atom_site_fract_y
_atom_site_fract_z
_atom_site_U_iso_or_equiv
_atom_site_adp_type
_atom_site_occupancy
_atom_site_site_symmetry_order
_atom_site_calc_flag
_atom_site_refinement_flags_posn
_atom_site_refinement_flags_adp
_atom_site_refinement_flags_occupancy
_atom_site_disorder_assembly
_atom_site_disorder_group
Al01 Al 0.61467(5) 0.64894(5) 0.74473(5) 0.01807(12) Uani 1 1 d . . . . .
N002 N 0.32621(17) 0.37032(16) 0.53167(15) 0.0175(3) Uani 1 1 d . . . . .
N003 N 0.33749(17) 0.35919(16) 0.74232(15) 0.0175(3) Uani 1 1 d . . . . .
C004 C 0.4085(2) 0.44917(19) 0.66410(17) 0.0176(3) Uani 1 1 d . . . . .
C005 C 0.2056(2) 0.2309(2) 0.52589(19) 0.0197(3) Uani 1 1 d . . . . .
C006 C 0.2122(2) 0.2241(2) 0.65921(19) 0.0199(4) Uani 1 1 d . . . . .
C007 C 0.7299(2) 0.75707(19) 0.49864(18) 0.0203(4) Uani 1 1 d . . . . .
C008 C 0.6350(2) 0.7683(2) 0.37785(19) 0.0223(4) Uani 1 1 d . . . . .
C009 C 0.5515(2) 0.8334(2) 0.5596(2) 0.0225(4) Uani 1 1 d . . . . .
C00A C 1.2709(2) 0.8983(3) 0.9645(2) 0.0337(5) Uani 1 1 d . . . . .
H00A H 1.381775 0.965085 0.992416 0.040 Uiso 1 1 calc R U . . .
C00B C 0.8709(2) 0.6865(2) 0.3631(2) 0.0268(4) Uani 1 1 d . . . . .
H00B H 0.952387 0.659449 0.357330 0.032 Uiso 1 1 calc R U . . .
C00C C 0.9454(2) 0.7036(2) 0.88689(18) 0.0224(4) Uani 1 1 d . . . . .
C00D C 0.8492(2) 0.7167(2) 0.4902(2) 0.0223(4) Uani 1 1 d . . . . .
H00D H 0.914886 0.710082 0.571040 0.027 Uiso 1 1 calc R U . . .
C00E C 1.0462(2) 0.6692(2) 0.8260(2) 0.0234(4) Uani 1 1 d . . . . .
C00F C 0.9509(2) 0.5222(2) 0.72908(19) 0.0228(4) Uani 1 1 d . . . . .
C00G C 0.6803(2) 0.7931(2) 0.62082(19) 0.0200(4) Uani 1 1 d . . . . .
H00G H 0.772005 0.888040 0.682605 0.024 Uiso 1 1 calc R U . . .
C00H C 0.5231(2) 0.8147(2) 0.4157(2) 0.0246(4) Uani 1 1 d . . . . .
C00I C 0.3960(2) 0.4038(2) 0.89576(18) 0.0217(4) Uani 1 1 d . . . . .
H00I H 0.487397 0.506994 0.921836 0.026 Uiso 1 1 calc R U . . .
C00J C 0.7754(3) 0.6950(2) 0.2435(2) 0.0282(4) Uani 1 1 d . . . . .
H00J H 0.791562 0.672657 0.157158 0.034 Uiso 1 1 calc R U . . .
C00K C 1.2090(2) 0.7662(2) 0.8638(2) 0.0296(4) Uani 1 1 d . . . . .
H00K H 1.276108 0.742446 0.821666 0.035 Uiso 1 1 calc R U . . .
C00L C 1.0091(3) 0.8381(2) 0.9868(2) 0.0271(4) Uani 1 1 d . . . . .
H00L H 0.942349 0.863626 1.027979 0.033 Uiso 1 1 calc R U . . .
C00M C 0.6794(2) 0.3228(2) 0.65728(19) 0.0231(4) Uani 1 1 d . . . . .
H00M H 0.573179 0.283222 0.661314 0.028 Uiso 1 1 calc R U . . .
C00N C 0.7778(2) 0.5810(2) 0.82916(18) 0.0202(4) Uani 1 1 d . . . . .
H00N H 0.747162 0.536883 0.906880 0.024 Uiso 1 1 calc R U . . .
C00O C 0.7929(2) 0.4668(2) 0.73442(19) 0.0208(4) Uani 1 1 d . . . . .
C00P C 0.0906(2) 0.1159(2) 0.3960(2) 0.0246(4) Uani 1 1 d . . . . .
H00C H 0.031247 0.020881 0.418809 0.037 Uiso 1 1 calc R U . . .
H00E H 0.149130 0.101028 0.334057 0.037 Uiso 1 1 calc R U . . .
H00F H 0.015989 0.150365 0.350043 0.037 Uiso 1 1 calc R U . . .
C00Q C 1.1719(3) 0.9337(2) 1.0249(2) 0.0322(5) Uani 1 1 d . . . . .
H00Q H 1.216229 1.024729 1.093256 0.039 Uiso 1 1 calc R U . . .
C00R C 0.6562(2) 0.7361(2) 0.2494(2) 0.0270(4) Uani 1 1 d . . . . .
H00R H 0.590810 0.742131 0.168004 0.032 Uiso 1 1 calc R U . . .
C00S C 0.1033(2) 0.1017(2) 0.7102(2) 0.0276(4) Uani 1 1 d . . . . .
H00H H 0.029075 0.016342 0.631949 0.041 Uiso 1 1 calc R U . . .
H00O H 0.043212 0.138583 0.755693 0.041 Uiso 1 1 calc R U . . .
H00P H 0.166248 0.070036 0.776476 0.041 Uiso 1 1 calc R U . . .
C00T C 0.3659(2) 0.4342(2) 0.41413(18) 0.0207(4) Uani 1 1 d . . . . .
H00T H 0.451189 0.539903 0.455253 0.025 Uiso 1 1 calc R U . . .
C00U C -0.2684(3) 0.0673(3) 0.0652(3) 0.0396(5) Uani 1 1 d . . . . .
H00U H -0.314212 -0.038797 0.049556 0.047 Uiso 1 1 calc R U . . .
C00V C 0.2716(2) 0.4157(3) 0.9574(2) 0.0292(4) Uani 1 1 d . . . . .
H00S H 0.321923 0.466464 1.055886 0.044 Uiso 1 1 calc R U . . .
H00V H 0.186779 0.315015 0.946952 0.044 Uiso 1 1 calc R U . . .
H00W H 0.226246 0.473407 0.909193 0.044 Uiso 1 1 calc R U . . .
C00W C 0.8778(3) 0.2955(3) 0.5668(2) 0.0307(4) Uani 1 1 d . . . . .
H00X H 0.904728 0.236778 0.507912 0.037 Uiso 1 1 calc R U . . .
C00X C 0.7232(3) 0.2379(2) 0.5744(2) 0.0279(4) Uani 1 1 d . . . . .
H00Y H 0.646682 0.139421 0.522515 0.033 Uiso 1 1 calc R U . . .
C00Y C -0.2055(3) 0.3054(3) 0.2032(2) 0.0320(5) Uani 1 1 d . . . . .
H00Z H -0.208181 0.362734 0.282154 0.038 Uiso 1 1 calc R U . . .
C00Z C 0.9938(3) 0.4377(3) 0.6439(2) 0.0286(4) Uani 1 1 d . . . . .
H010 H 1.099469 0.476337 0.638760 0.034 Uiso 1 1 calc R U . . .
C010 C 0.4030(3) 0.8391(2) 0.3338(2) 0.0318(4) Uani 1 1 d . . . . .
H01A H 0.384207 0.825763 0.236770 0.038 Uiso 1 1 calc R U . . .
C011 C -0.2726(3) 0.1516(3) 0.1801(2) 0.0325(5) Uani 1 1 d . . . . .
H011 H -0.321912 0.103074 0.242973 0.039 Uiso 1 1 calc R U . . .
C012 C 0.4371(3) 0.3549(2) 0.3369(2) 0.0303(4) Uani 1 1 d . . . . .
H01B H 0.482706 0.413209 0.273943 0.045 Uiso 1 1 calc R U . . .
H01C H 0.353514 0.254948 0.283668 0.045 Uiso 1 1 calc R U . . .
H01D H 0.520843 0.345413 0.403391 0.045 Uiso 1 1 calc R U . . .
C013 C 0.4623(2) 0.3045(2) 0.9552(2) 0.0276(4) Uani 1 1 d . . . . .
H01E H 0.521807 0.350099 1.053439 0.041 Uiso 1 1 calc R U . . .
H01F H 0.533528 0.293442 0.905507 0.041 Uiso 1 1 calc R U . . .
H01G H 0.374353 0.205621 0.944961 0.041 Uiso 1 1 calc R U . . .
C014 C 0.4603(3) 0.8802(2) 0.6225(2) 0.0310(4) Uani 1 1 d . . . . .
H014 H 0.479205 0.895400 0.719657 0.037 Uiso 1 1 calc R U . . .
C015 C -0.1300(3) 0.2929(3) -0.0040(2) 0.0375(5) Uani 1 1 d . . . . .
H015 H -0.081457 0.341416 -0.067278 0.045 Uiso 1 1 calc R U . . .
C016 C -0.1973(3) 0.1381(3) -0.0263(3) 0.0402(5) Uani 1 1 d . . . . .
H016 H -0.194460 0.080511 -0.105083 0.048 Uiso 1 1 calc R U . . .
C017 C -0.1340(3) 0.3766(3) 0.1115(2) 0.0346(5) Uani 1 1 d . . . . .
H017 H -0.087651 0.482692 0.127617 0.042 Uiso 1 1 calc R U . . .
C018 C 0.3121(3) 0.8830(3) 0.3975(3) 0.0389(5) Uani 1 1 d . . . . .
H018 H 0.229250 0.898760 0.343471 0.047 Uiso 1 1 calc R U . . .
C019 C 0.3411(3) 0.9041(3) 0.5399(3) 0.0383(5) Uani 1 1 d . . . . .
H019 H 0.278393 0.935437 0.581779 0.046 Uiso 1 1 calc R U . . .
C01A C 0.2255(3) 0.4434(3) 0.3220(2) 0.0310(4) Uani 1 1 d . . . . .
H01H H 0.261244 0.506159 0.258518 0.047 Uiso 1 1 calc R U . . .
H01I H 0.179738 0.487436 0.379174 0.047 Uiso 1 1 calc R U . . .
H01J H 0.144484 0.342456 0.268585 0.047 Uiso 1 1 calc R U . . .
H1 H 0.588(4) 0.736(3) 0.858(3) 0.042(7) Uiso 1 1 d . . . . .

loop_
_atom_site_aniso_label
_atom_site_aniso_U_11
_atom_site_aniso_U_22
_atom_site_aniso_U_33
_atom_site_aniso_U_23
_atom_site_aniso_U_13
_atom_site_aniso_U_12
Al01 0.0174(2) 0.0173(2) 0.0181(2) 0.00322(18) 0.00606(18) 0.00665(19)
N002 0.0169(7) 0.0175(7) 0.0180(7) 0.0037(5) 0.0054(6) 0.0079(6)
N003 0.0159(7) 0.0185(7) 0.0180(7) 0.0051(5) 0.0062(5) 0.0071(6)
C004 0.0170(8) 0.0189(8) 0.0184(8) 0.0047(6) 0.0063(7) 0.0090(7)
C005 0.0175(8) 0.0179(8) 0.0238(9) 0.0038(7) 0.0056(7) 0.0088(7)
C006 0.0174(8) 0.0196(9) 0.0230(9) 0.0054(7) 0.0067(7) 0.0086(7)
C007 0.0203(8) 0.0156(8) 0.0227(9) 0.0049(6) 0.0080(7) 0.0052(7)
C008 0.0225(9) 0.0172(8) 0.0257(9) 0.0077(7) 0.0084(7) 0.0067(7)
C009 0.0225(9) 0.0174(8) 0.0308(9) 0.0097(7) 0.0113(8) 0.0094(7)
C00A 0.0193(9) 0.0329(11) 0.0377(11) 0.0157(9) 0.0022(8) 0.0032(8)
C00B 0.0273(10) 0.0195(9) 0.0349(10) 0.0059(7) 0.0159(8) 0.0090(7)
C00C 0.0200(9) 0.0256(9) 0.0190(8) 0.0090(7) 0.0035(7) 0.0084(7)
C00D 0.0215(9) 0.0192(8) 0.0261(9) 0.0067(7) 0.0090(7) 0.0081(7)
C00E 0.0214(9) 0.0273(10) 0.0231(9) 0.0122(7) 0.0060(7) 0.0115(8)
C00F 0.0217(9) 0.0271(10) 0.0226(9) 0.0113(7) 0.0056(7) 0.0131(7)
C00G 0.0208(8) 0.0184(8) 0.0207(8) 0.0060(6) 0.0081(7) 0.0077(7)
C00H 0.0246(9) 0.0189(8) 0.0306(10) 0.0094(7) 0.0088(8) 0.0093(7)
C00I 0.0210(9) 0.0264(9) 0.0169(8) 0.0061(7) 0.0064(7) 0.0096(7)
C00J 0.0372(11) 0.0207(9) 0.0244(10) 0.0043(7) 0.0162(8) 0.0080(8)
C00K 0.0220(9) 0.0336(11) 0.0353(11) 0.0179(8) 0.0095(8) 0.0120(8)
C00L 0.0284(10) 0.0271(10) 0.0208(9) 0.0054(7) 0.0066(8) 0.0087(8)
C00M 0.0244(9) 0.0222(9) 0.0245(9) 0.0074(7) 0.0070(7) 0.0123(7)
C00N 0.0190(8) 0.0205(8) 0.0201(8) 0.0057(7) 0.0062(7) 0.0081(7)
C00O 0.0234(9) 0.0235(9) 0.0198(8) 0.0089(7) 0.0068(7) 0.0137(7)
C00P 0.0228(9) 0.0202(9) 0.0264(9) 0.0007(7) 0.0053(7) 0.0083(7)
C00Q 0.0301(11) 0.0262(10) 0.0252(10) 0.0062(8) 0.0005(8) 0.0033(8)
C00R 0.0319(10) 0.0221(9) 0.0220(9) 0.0076(7) 0.0072(8) 0.0076(8)
C00S 0.0241(9) 0.0221(9) 0.0308(10) 0.0082(7) 0.0103(8) 0.0038(8)
C00T 0.0210(8) 0.0208(9) 0.0183(8) 0.0058(6) 0.0064(7) 0.0073(7)
C00U 0.0381(12) 0.0303(12) 0.0401(12) 0.0009(9) 0.0072(10) 0.0108(10)
C00V 0.0278(10) 0.0412(12) 0.0222(9) 0.0089(8) 0.0101(8) 0.0176(9)
C00W 0.0387(11) 0.0400(12) 0.0266(10) 0.0074(8) 0.0117(8) 0.0294(10)
C00X 0.0326(10) 0.0255(9) 0.0261(10) 0.0041(7) 0.0038(8) 0.0171(8)
C00Y 0.0303(10) 0.0367(12) 0.0289(10) 0.0028(8) 0.0032(8) 0.0196(9)
C00Z 0.0255(9) 0.0395(12) 0.0307(10) 0.0132(8) 0.0112(8) 0.0216(9)
C010 0.0290(10) 0.0282(10) 0.0388(11) 0.0146(9) 0.0070(9) 0.0139(9)
C011 0.0259(10) 0.0385(12) 0.0289(10) 0.0082(8) 0.0060(8) 0.0122(9)
C012 0.0370(11) 0.0348(11) 0.0252(9) 0.0076(8) 0.0160(8) 0.0187(9)
C013 0.0252(9) 0.0327(11) 0.0252(9) 0.0108(8) 0.0065(8) 0.0131(8)
C014 0.0330(11) 0.0271(10) 0.0422(12) 0.0129(8) 0.0202(9) 0.0166(9)
C015 0.0262(10) 0.0579(15) 0.0372(12) 0.0231(10) 0.0105(9) 0.0240(10)
C016 0.0395(12) 0.0506(15) 0.0313(11) 0.0025(10) 0.0097(10) 0.0238(11)
C017 0.0266(10) 0.0358(11) 0.0436(13) 0.0138(9) 0.0051(9) 0.0181(9)
C018 0.0295(11) 0.0375(12) 0.0603(16) 0.0239(11) 0.0140(11) 0.0217(10)
C019 0.0357(12) 0.0359(12) 0.0611(15) 0.0203(11) 0.0252(11) 0.0253(10)
C01A 0.0293(10) 0.0378(11) 0.0265(10) 0.0136(8) 0.0062(8) 0.0156(9)

loop_
_atom_type_symbol
_atom_type_description
_atom_type_scat_dispersion_real
_atom_type_scat_dispersion_imag
_atom_type_scat_source
C C 0.0181 0.0091 'International Tables Vol C Tables 4.2.6.8 and 6.1.1.4'
H H 0.0000 0.0000 'International Tables Vol C Tables 4.2.6.8 and 6.1.1.4'
N N 0.0311 0.0180 'International Tables Vol C Tables 4.2.6.8 and 6.1.1.4'
Al Al 0.2130 0.2455 'International Tables Vol C Tables 4.2.6.8 and 6.1.1.4'

loop_
_geom_angle_atom_site_label_1
_geom_angle_atom_site_label_2
_geom_angle_atom_site_label_3
_geom_angle
_geom_angle_site_symmetry_1
_geom_angle_site_symmetry_3
_geom_angle_publ_flag
C00N Al01 C00G 115.43(8) . . ?
C00N Al01 C004 102.37(7) . . ?
C00G Al01 C004 118.99(8) . . ?
C00N Al01 H1 109.7(12) . . ?
C00G Al01 H1 104.0(12) . . ?
C004 Al01 H1 106.0(11) . . ?
C004 N002 C005 111.09(15) . . ?
C004 N002 C00T 121.23(15) . . ?
C005 N002 C00T 127.67(15) . . ?
C004 N003 C006 110.82(14) . . ?
C004 N003 C00I 122.03(14) . . ?
C006 N003 C00I 127.11(15) . . ?
N002 C004 N003 105.09(14) . . ?
N002 C004 Al01 130.74(12) . . ?
N003 C004 Al01 123.74(12) . . ?
C006 C005 N002 106.44(15) . . ?
C006 C005 C00P 128.28(17) . . ?
N002 C005 C00P 125.26(17) . . ?
C005 C006 N003 106.55(15) . . ?
C005 C006 C00S 128.10(17) . . ?
N003 C006 C00S 125.27(16) . . ?
C00D C007 C008 119.45(17) . . ?
C00D C007 C00G 130.19(18) . . ?
C008 C007 C00G 110.37(17) . . ?
C00R C008 C007 120.98(19) . . ?
C00R C008 C00H 130.73(19) . . ?
C007 C008 C00H 108.28(16) . . ?
C014 C009 C00H 119.42(19) . . ?
C014 C009 C00G 130.25(18) . . ?
C00H C009 C00G 110.31(16) . . ?
C00K C00A C00Q 120.57(19) . . ?
C00K C00A H00A 119.7 . . ?
C00Q C00A H00A 119.7 . . ?
C00D C00B C00J 121.16(19) . . ?
C00D C00B H00B 119.4 . . ?
C00J C00B H00B 119.4 . . ?
C00L C00C C00E 119.54(18) . . ?
C00L C00C C00N 129.93(18) . . ?
C00E C00C C00N 110.53(16) . . ?
C00B C00D C007 119.38(19) . . ?
C00B C00D H00D 120.3 . . ?
C007 C00D H00D 120.3 . . ?
C00K C00E C00C 121.27(19) . . ?
C00K C00E C00F 130.45(19) . . ?
C00C C00E C00F 108.25(16) . . ?
C00Z C00F C00O 121.08(18) . . ?
C00Z C00F C00E 130.93(18) . . ?
C00O C00F C00E 107.98(16) . . ?
C007 C00G C009 102.73(15) . . ?
C007 C00G Al01 122.60(13) . . ?
C009 C00G Al01 111.87(12) . . ?
C007 C00G H00G 106.2 . . ?
C009 C00G H00G 106.2 . . ?
Al01 C00G H00G 106.2 . . ?
C010 C00H C009 121.22(19) . . ?
C010 C00H C008 130.56(19) . . ?
C009 C00H C008 108.22(17) . . ?
N003 C00I C013 111.54(15) . . ?
N003 C00I C00V 112.20(15) . . ?
C013 C00I C00V 113.27(16) . . ?
N003 C00I H00I 106.4 . . ?
C013 C00I H00I 106.4 . . ?
C00V C00I H00I 106.4 . . ?
C00B C00J C00R 120.52(18) . . ?
C00B C00J H00J 119.7 . . ?
C00R C00J H00J 119.7 . . ?
C00A C00K C00E 118.6(2) . . ?
C00A C00K H00K 120.7 . . ?
C00E C00K H00K 120.7 . . ?
C00Q C00L C00C 118.8(2) . . ?
C00Q C00L H00L 120.6 . . ?
C00C C00L H00L 120.6 . . ?
C00X C00M C00O 119.35(18) . . ?
C00X C00M H00M 120.3 . . ?
C00O C00M H00M 120.3 . . ?
C00C C00N C00O 102.76(15) . . ?
C00C C00N Al01 114.64(13) . . ?
C00O C00N Al01 116.41(13) . . ?
C00C C00N H00N 107.5 . . ?
C00O C00N H00N 107.5 . . ?
Al01 C00N H00N 107.5 . . ?
C00M C00O C00F 119.36(17) . . ?
C00M C00O C00N 130.33(17) . . ?
C00F C00O C00N 110.31(16) . . ?
C005 C00P H00C 109.5 . . ?
C005 C00P H00E 109.5 . . ?
H00C C00P H00E 109.5 . . ?
C005 C00P H00F 109.5 . . ?
H00C C00P H00F 109.5 . . ?
H00E C00P H00F 109.5 . . ?
C00L C00Q C00A 121.2(2) . . ?
C00L C00Q H00Q 119.4 . . ?
C00A C00Q H00Q 119.4 . . ?
C00J C00R C008 118.50(19) . . ?
C00J C00R H00R 120.8 . . ?
C008 C00R H00R 120.8 . . ?
C006 C00S H00H 109.5 . . ?
C006 C00S H00O 109.5 . . ?
H00H C00S H00O 109.5 . . ?
C006 C00S H00P 109.5 . . ?
H00H C00S H00P 109.5 . . ?
H00O C00S H00P 109.5 . . ?
N002 C00T C01A 111.24(15) . . ?
N002 C00T C012 112.08(16) . . ?
C01A C00T C012 113.88(17) . . ?
N002 C00T H00T 106.4 . . ?
C01A C00T H00T 106.4 . . ?
C012 C00T H00T 106.4 . . ?
C016 C00U C011 119.7(2) . . ?
C016 C00U H00U 120.1 . . ?
C011 C00U H00U 120.1 . . ?
C00I C00V H00S 109.5 . . ?
C00I C00V H00V 109.5 . . ?
H00S C00V H00V 109.5 . . ?
C00I C00V H00W 109.5 . . ?
H00S C00V H00W 109.5 . . ?
H00V C00V H00W 109.5 . . ?
C00X C00W C00Z 121.19(18) . . ?
C00X C00W H00X 119.4 . . ?
C00Z C00W H00X 119.4 . . ?
C00W C00X C00M 120.66(19) . . ?
C00W C00X H00Y 119.7 . . ?
C00M C00X H00Y 119.7 . . ?
C011 C00Y C017 120.1(2) . . ?
C011 C00Y H00Z 119.9 . . ?
C017 C00Y H00Z 119.9 . . ?
C00W C00Z C00F 118.30(18) . . ?
C00W C00Z H010 120.8 . . ?
C00F C00Z H010 120.8 . . ?
C018 C010 C00H 118.5(2) . . ?
C018 C010 H01A 120.7 . . ?
C00H C010 H01A 120.7 . . ?
C00Y C011 C00U 120.2(2) . . ?
C00Y C011 H011 119.9 . . ?
C00U C011 H011 119.9 . . ?
C00T C012 H01B 109.5 . . ?
C00T C012 H01C 109.5 . . ?
H01B C012 H01C 109.5 . . ?
C00T C012 H01D 109.5 . . ?
H01B C012 H01D 109.5 . . ?
H01C C012 H01D 109.5 . . ?
C00I C013 H01E 109.5 . . ?
C00I C013 H01F 109.5 . . ?
H01E C013 H01F 109.5 . . ?
C00I C013 H01G 109.5 . . ?
H01E C013 H01G 109.5 . . ?
H01F C013 H01G 109.5 . . ?
C019 C014 C009 118.8(2) . . ?
C019 C014 H014 120.6 . . ?
C009 C014 H014 120.6 . . ?
C016 C015 C017 119.6(2) . . ?
C016 C015 H015 120.2 . . ?
C017 C015 H015 120.2 . . ?
C00U C016 C015 120.4(2) . . ?
C00U C016 H016 119.8 . . ?
C015 C016 H016 119.8 . . ?
C00Y C017 C015 120.0(2) . . ?
C00Y C017 H017 120.0 . . ?
C015 C017 H017 120.0 . . ?
C010 C018 C019 120.6(2) . . ?
C010 C018 H018 119.7 . . ?
C019 C018 H018 119.7 . . ?
C018 C019 C014 121.4(2) . . ?
C018 C019 H019 119.3 . . ?
C014 C019 H019 119.3 . . ?
C00T C01A H01H 109.5 . . ?
C00T C01A H01I 109.5 . . ?
H01H C01A H01I 109.5 . . ?
C00T C01A H01J 109.5 . . ?
H01H C01A H01J 109.5 . . ?
H01I C01A H01J 109.5 . . ?

loop_
_geom_bond_atom_site_label_1
_geom_bond_atom_site_label_2
_geom_bond_distance
_geom_bond_site_symmetry_2
_geom_bond_publ_flag
Al01 C00N 2.036(2) . ?
Al01 C00G 2.0404(19) . ?
Al01 C004 2.0596(18) . ?
Al01 H1 1.51(3) . ?
N002 C004 1.352(2) . ?
N002 C005 1.390(2) . ?
N002 C00T 1.483(2) . ?
N003 C004 1.357(2) . ?
N003 C006 1.391(2) . ?
N003 C00I 1.484(2) . ?
C005 C006 1.362(3) . ?
C005 C00P 1.497(3) . ?
C006 C00S 1.494(3) . ?
C007 C00D 1.395(3) . ?
C007 C008 1.410(3) . ?
C007 C00G 1.497(2) . ?
C008 C00R 1.398(3) . ?
C008 C00H 1.458(3) . ?
C009 C014 1.400(3) . ?
C009 C00H 1.409(3) . ?
C009 C00G 1.500(3) . ?
C00A C00K 1.389(3) . ?
C00A C00Q 1.393(3) . ?
C00A H00A 0.9500 . ?
C00B C00D 1.384(3) . ?
C00B C00J 1.391(3) . ?
C00B H00B 0.9500 . ?
C00C C00L 1.400(3) . ?
C00C C00E 1.406(3) . ?
C00C C00N 1.496(2) . ?
C00D H00D 0.9500 . ?
C00E C00K 1.394(3) . ?
C00E C00F 1.461(3) . ?
C00F C00Z 1.396(3) . ?
C00F C00O 1.413(3) . ?
C00G H00G 1.0000 . ?
C00H C010 1.401(3) . ?
C00I C013 1.515(3) . ?
C00I C00V 1.523(3) . ?
C00I H00I 1.0000 . ?
C00J C00R 1.394(3) . ?
C00J H00J 0.9500 . ?
C00K H00K 0.9500 . ?
C00L C00Q 1.392(3) . ?
C00L H00L 0.9500 . ?
C00M C00X 1.392(3) . ?
C00M C00O 1.396(3) . ?
C00M H00M 0.9500 . ?
C00N C00O 1.496(3) . ?
C00N H00N 1.0000 . ?
C00P H00C 0.9800 . ?
C00P H00E 0.9800 . ?
C00P H00F 0.9800 . ?
C00Q H00Q 0.9500 . ?
C00R H00R 0.9500 . ?
C00S H00H 0.9800 . ?
C00S H00O 0.9800 . ?
C00S H00P 0.9800 . ?
C00T C01A 1.515(3) . ?
C00T C012 1.519(3) . ?
C00T H00T 1.0000 . ?
C00U C016 1.380(4) . ?
C00U C011 1.388(3) . ?
C00U H00U 0.9500 . ?
C00V H00S 0.9800 . ?
C00V H00V 0.9800 . ?
C00V H00W 0.9800 . ?
C00W C00X 1.389(3) . ?
C00W C00Z 1.390(3) . ?
C00W H00X 0.9500 . ?
C00X H00Y 0.9500 . ?
C00Y C011 1.376(3) . ?
C00Y C017 1.385(3) . ?
C00Y H00Z 0.9500 . ?
C00Z H010 0.9500 . ?
C010 C018 1.386(3) . ?
C010 H01A 0.9500 . ?
C011 H011 0.9500 . ?
C012 H01B 0.9800 . ?
C012 H01C 0.9800 . ?
C012 H01D 0.9800 . ?
C013 H01E 0.9800 . ?
C013 H01F 0.9800 . ?
C013 H01G 0.9800 . ?
C014 C019 1.394(4) . ?
C014 H014 0.9500 . ?
C015 C016 1.387(4) . ?
C015 C017 1.388(4) . ?
C015 H015 0.9500 . ?
C016 H016 0.9500 . ?
C017 H017 0.9500 . ?
C018 C019 1.392(4) . ?
C018 H018 0.9500 . ?
C019 H019 0.9500 . ?
C01A H01H 0.9800 . ?
C01A H01I 0.9800 . ?
C01A H01J 0.9800 . ?
